data_7015266
loop_
_publ_author_name
'Haak, Robert M.'
'Castilla, Ana M.'
'Belmonte, Marta Mart\'inez'
'Escudero-Ad\'an, Eduardo C'
'Benet-Buchholz, Jordi'
'Kleij, Arjan W.'

_publ_section_title
;
 Access to multinuclear salen complexes using olefin metathesis.
;
_journal_issue 13
_journal_name_full 'Dalton transactions (Cambridge, England : 2003)'
_journal_page_first 3352
_journal_page_last 3364
_journal_paper_doi 10.1039/c0dt01411g
_journal_volume 40
_journal_year 2011
_chemical_absolute_configuration ad
_chemical_formula_sum 'C30 H38 N2 O5 S Zn'
_chemical_formula_weight 604.05
_chemical_name_systematic
;
?
;
_space_group_IT_number 4
_symmetry_cell_setting monoclinic
_symmetry_space_group_name_Hall 'P 2yb'
_symmetry_space_group_name_H-M 'P 1 21 1'
_atom_sites_solution_hydrogens geom
_atom_sites_solution_primary direct
_atom_sites_solution_secondary difmap
_audit_creation_method SHELXL-97
_cell_angle_alpha 90.00
_cell_angle_beta 95.7870(10)
_cell_angle_gamma 90.00
_cell_formula_units_Z 4
_cell_length_a 11.0153(5)
_cell_length_b 22.6939(9)
_cell_length_c 11.5963(5)
_cell_measurement_reflns_used 8839
_cell_measurement_temperature 100(2)
_cell_measurement_theta_max 37.92
_cell_measurement_theta_min 2.59
_cell_volume 2884.1(2)
_computing_cell_refinement 'Bruker APEX2 v2009.1-0'
_computing_data_collection 'Bruker APEX2 v2009.1-0'
_computing_data_reduction 'Bruker SAINT V7.60A'
_computing_molecular_graphics 'Bruker SHELXTL'
_computing_publication_material 'Bruker SHELXTL'
_computing_structure_refinement 'SHELXS-97 (Sheldrick, 2008)'
_computing_structure_solution 'SHELXS-97 (Sheldrick, 2008)'
_diffrn_ambient_temperature 100(2)
_diffrn_detector_area_resol_mean 512
_diffrn_detector_type '4K CCD area detector APEX II'
_diffrn_measured_fraction_theta_full 0.995
_diffrn_measured_fraction_theta_max 0.971
_diffrn_measurement_device_type 'Kappa 4-axis goniometer bruker-nonius'
_diffrn_measurement_method
;
Fullsphere data collection, phi and omega scans
;
_diffrn_measurement_specimen_support 'magnetic support whith 10 micron nylon fiber cryoloop'
_diffrn_radiation_monochromator 'Multilayer Montel 200 mirrors'
_diffrn_radiation_type MoK\a
_diffrn_radiation_wavelength 0.71073
_diffrn_reflns_av_R_equivalents 0.0606
_diffrn_reflns_av_sigmaI/netI 0.0846
_diffrn_reflns_limit_h_max 19
_diffrn_reflns_limit_h_min -18
_diffrn_reflns_limit_k_max 16
_diffrn_reflns_limit_k_min -39
_diffrn_reflns_limit_l_max 16
_diffrn_reflns_limit_l_min -20
_diffrn_reflns_number 43905
_diffrn_reflns_theta_full 27.50
_diffrn_reflns_theta_max 38.16
_diffrn_reflns_theta_min 2.59
_diffrn_source 'rotating anode X-ray tube'
_diffrn_source_current 70
_diffrn_source_power 50
_diffrn_source_size '3 mm x 0.3 mm fine focus'
_diffrn_source_type 'Bruker-Nonius FR 591'
_exptl_absorpt_coefficient_mu 0.966
_exptl_absorpt_correction_T_max 0.9533
_exptl_absorpt_correction_T_min 0.7605
_exptl_absorpt_correction_type empirical
_exptl_absorpt_process_details
;
SADABS Version 2008/1 Bruker-Nonius
Blessing, Acta Cryst. (1995) A51 33-38
;
_exptl_crystal_colour yellow
_exptl_crystal_density_diffrn 1.391
_exptl_crystal_density_method 'not measured'
_exptl_crystal_description Block
_exptl_crystal_F_000 1272
_exptl_crystal_size_max 0.30
_exptl_crystal_size_mid 0.20
_exptl_crystal_size_min 0.05
_refine_diff_density_max 1.941
_refine_diff_density_min -1.425
_refine_diff_density_rms 0.103
_refine_ls_abs_structure_details 'Flack H D (1983), Acta Cryst. A39, 876-881'
_refine_ls_abs_structure_Flack 0.000(5)
_refine_ls_extinction_method none
_refine_ls_goodness_of_fit_ref 1.091
_refine_ls_hydrogen_treatment noref
_refine_ls_matrix_type full
_refine_ls_number_parameters 711
_refine_ls_number_reflns 20308
_refine_ls_number_restraints 1
_refine_ls_restrained_S_all 1.091
_refine_ls_R_factor_all 0.0517
_refine_ls_R_factor_gt 0.0455
_refine_ls_shift/su_max 0.001
_refine_ls_shift/su_mean 0.000
_refine_ls_structure_factor_coef Fsqd
_refine_ls_weighting_details 'calc w=1/[\s^2^(Fo^2^)+(0.0489P)^2^+0.0000P] where P=(Fo^2^+2Fc^2^)/3'
_refine_ls_weighting_scheme calc
_refine_ls_wR_factor_gt 0.1172
_refine_ls_wR_factor_ref 0.1216
_reflns_number_gt 18282
_reflns_number_total 20308
_reflns_threshold_expression >2sigma(I)
_cod_data_source_file c0dt01411g.txt
_cod_data_source_block rmh023_0m
_cod_depositor_comments
;
The following automatic conversions were performed:
'_symmetry_cell_setting' value 'Monoclinic' changed to 'monoclinic'
according to '/home/saulius/struct/CIF-dictionaries/cif_core.dic'
dictionary named 'cif_core.dic' version 2.4.1 from 2010-06-29.

Automatic conversion script
Id: cif_fix_enum 1555 2011-01-17 13:19:09Z saulius 

The following automatic conversions were performed:
'_diffrn_measurement_specimen_suppport' tag replaced with
'_diffrn_measurement_specimen_support'.

Automatic conversion script
Id: cif_correct_tags 1440 2010-10-19 06:21:57Z saulius 
;
_cod_original_sg_symbol_H-M P2(1)
_cod_database_code 7015266

loop_
_symmetry_equiv_pos_as_xyz
'x, y, z'
'-x, y+1/2, -z'

loop_
_atom_site_label
_atom_site_type_symbol
_atom_site_fract_x
_atom_site_fract_y
_atom_site_fract_z
_atom_site_U_iso_or_equiv
_atom_site_adp_type
_atom_site_occupancy
_atom_site_symmetry_multiplicity
_atom_site_calc_flag
_atom_site_refinement_flags
_atom_site_disorder_assembly
_atom_site_disorder_group
Zn1 Zn 0.173147(17) 0.801249(8) 0.985238(17) 0.01285(4) Uani 1 1 d . . .
Zn1A Zn 0.336881(17) 0.568105(9) 0.020394(17) 0.01358(4) Uani 1 1 d . . .
O1A O 0.28679(13) 0.53153(8) 0.16505(12) 0.0190(3) Uani 1 1 d . . .
O2A O 0.19674(13) 0.54041(7) -0.08419(12) 0.0184(2) Uani 1 1 d . . .
N1A N 0.46044(13) 0.62118(7) 0.12069(13) 0.0146(2) Uani 1 1 d . . .
N2A N 0.34670(14) 0.64324(7) -0.08796(13) 0.0146(2) Uani 1 1 d . . .
O3A O 0.19890(14) 0.46570(8) 0.32456(13) 0.0229(3) Uani 1 1 d . . .
O4A O 0.02106(14) 0.47880(7) -0.19309(12) 0.0204(3) Uani 1 1 d . . .
C1A C 0.33213(15) 0.54042(9) 0.27217(15) 0.0156(3) Uani 1 1 d . . .
C19A C 0.20660(16) 0.60641(9) -0.24703(15) 0.0155(3) Uani 1 1 d . . .
C18A C 0.29466(16) 0.64770(9) -0.19122(15) 0.0151(3) Uani 1 1 d . . .
H18A H 0.3154 0.6809 -0.2353 0.018 Uiso 1 1 calc R . .
C3A C 0.32940(17) 0.51366(10) 0.47857(17) 0.0197(3) Uani 1 1 d . . .
H3A H 0.2959 0.4905 0.5359 0.024 Uiso 1 1 calc R . .
C13A C 0.60608(16) 0.70740(9) 0.11327(17) 0.0175(3) Uani 1 1 d . . .
H13A H 0.6707 0.6874 0.1645 0.021 Uiso 1 1 calc R . .
H13B H 0.5572 0.7317 0.1623 0.021 Uiso 1 1 calc R . .
C16A C 0.48289(18) 0.73140(9) -0.12164(17) 0.0188(3) Uani 1 1 d . . .
H16A H 0.5305 0.7077 -0.1729 0.023 Uiso 1 1 calc R . .
H16B H 0.4176 0.7521 -0.1707 0.023 Uiso 1 1 calc R . .
C9A C 0.46977(17) 0.56484(13) 0.63979(16) 0.0231(4) Uani 1 1 d . . .
H9A1 H 0.4559 0.6063 0.6614 0.028 Uiso 1 1 calc R . .
H9A2 H 0.4241 0.5393 0.6896 0.028 Uiso 1 1 calc R . .
C6A C 0.42447(16) 0.58204(9) 0.30986(15) 0.0157(3) Uani 1 1 d . . .
C17A C 0.42581(15) 0.69057(8) -0.03633(15) 0.0143(3) Uani 1 1 d . . .
H17A H 0.3747 0.7157 0.0105 0.017 Uiso 1 1 calc R . .
C24A C 0.16163(16) 0.55709(8) -0.18923(15) 0.0152(3) Uani 1 1 d . . .
C2A C 0.28713(16) 0.50570(9) 0.36318(16) 0.0168(3) Uani 1 1 d . . .
C28A C -0.0817(2) 0.44780(11) -0.2466(2) 0.0248(4) Uani 1 1 d . . .
H28A H -0.0608 0.4299 -0.3189 0.037 Uiso 1 1 calc R . .
H28B H -0.1498 0.4753 -0.2636 0.037 Uiso 1 1 calc R . .
H28C H -0.1054 0.4169 -0.1942 0.037 Uiso 1 1 calc R . .
C23A C 0.06480(16) 0.52450(9) -0.25382(16) 0.0162(3) Uani 1 1 d . . .
C26A C -0.1115(2) 0.60613(14) -0.5667(2) 0.0299(5) Uani 1 1 d . . .
H26A H -0.1494 0.6376 -0.5298 0.036 Uiso 1 1 calc R . .
C4A C 0.42124(17) 0.55536(10) 0.51329(16) 0.0188(3) Uani 1 1 d . . .
C5A C 0.46691(17) 0.58849(10) 0.42835(16) 0.0188(3) Uani 1 1 d . . .
H5A H 0.5289 0.6166 0.4499 0.023 Uiso 1 1 calc R . .
C7A C 0.48192(15) 0.62098(9) 0.23225(16) 0.0161(3) Uani 1 1 d . . .
H7A H 0.5399 0.6485 0.2662 0.019 Uiso 1 1 calc R . .
C22A C 0.02145(17) 0.53931(10) -0.36590(16) 0.0185(3) Uani 1 1 d . . .
H22A H -0.0422 0.5166 -0.4055 0.022 Uiso 1 1 calc R . .
C14A C 0.66451(18) 0.74702(10) 0.02709(19) 0.0219(3) Uani 1 1 d . . .
H14A H 0.7150 0.7775 0.0699 0.026 Uiso 1 1 calc R . .
H14B H 0.7184 0.7231 -0.0178 0.026 Uiso 1 1 calc R . .
C20A C 0.16081(17) 0.62030(10) -0.36269(16) 0.0183(3) Uani 1 1 d . . .
H20A H 0.1940 0.6532 -0.3995 0.022 Uiso 1 1 calc R . .
C12A C 0.52476(15) 0.66168(8) 0.04894(15) 0.0144(3) Uani 1 1 d . . .
H12A H 0.5774 0.6373 0.0022 0.017 Uiso 1 1 calc R . .
C15A C 0.56646(18) 0.77651(9) -0.05535(18) 0.0205(3) Uani 1 1 d . . .
H15A H 0.6059 0.8011 -0.1114 0.025 Uiso 1 1 calc R . .
H15B H 0.5168 0.8027 -0.0106 0.025 Uiso 1 1 calc R . .
C21A C 0.07043(17) 0.58798(10) -0.42318(16) 0.0190(3) Uani 1 1 d . . .
C8A C 0.1478(2) 0.43082(12) 0.4098(2) 0.0264(4) Uani 1 1 d . . .
H8A1 H 0.1136 0.4567 0.4660 0.040 Uiso 1 1 calc R . .
H8A2 H 0.2115 0.4060 0.4499 0.040 Uiso 1 1 calc R . .
H8A3 H 0.0830 0.4058 0.3721 0.040 Uiso 1 1 calc R . .
C27A C -0.1829(2) 0.56974(19) -0.6313(2) 0.0382(7) Uani 1 1 d . . .
H27A H -0.1484 0.5378 -0.6696 0.046 Uiso 1 1 calc R . .
H27B H -0.2687 0.5755 -0.6394 0.046 Uiso 1 1 calc R . .
C11A C 0.6884(2) 0.59161(15) 0.6886(2) 0.0324(5) Uani 1 1 d . . .
H11A H 0.6668 0.6319 0.6955 0.039 Uiso 1 1 calc R . .
H11B H 0.7716 0.5800 0.7012 0.039 Uiso 1 1 calc R . .
C10A C 0.6020(2) 0.55128(13) 0.66119(19) 0.0272(4) Uani 1 1 d . . .
H10A H 0.6266 0.5114 0.6550 0.033 Uiso 1 1 calc R . .
C25A C 0.02430(19) 0.60171(12) -0.54724(17) 0.0235(4) Uani 1 1 d . . .
H25A H 0.0604 0.6394 -0.5698 0.028 Uiso 1 1 calc R . .
H25B H 0.0522 0.5705 -0.5980 0.028 Uiso 1 1 calc R . .
O1SA O 0.47102(14) 0.51472(8) -0.03407(14) 0.0227(3) Uani 1 1 d . . .
S1SA S 0.56970(5) 0.49037(3) 0.05499(6) 0.02718(11) Uani 1 1 d . . .
C1SA C 0.6831(2) 0.46291(13) -0.0316(4) 0.0462(8) Uani 1 1 d . . .
H1S1 H 0.7223 0.4960 -0.0674 0.069 Uiso 1 1 calc R . .
H1S2 H 0.6444 0.4370 -0.0922 0.069 Uiso 1 1 calc R . .
H1S3 H 0.7445 0.4406 0.0176 0.069 Uiso 1 1 calc R . .
O1SB O 0.03464(13) 0.85845(7) 1.01449(13) 0.0206(3) Uani 1 1 d . . .
S1SB S -0.04916(4) 0.88390(2) 0.91367(4) 0.01955(8) Uani 1 1 d . . .
O2B O 0.22037(12) 0.84168(7) 0.84084(12) 0.0178(2) Uani 1 1 d . . .
O1B O 0.31998(12) 0.82426(7) 1.08650(12) 0.0176(2) Uani 1 1 d . . .
O4B O 0.30256(15) 0.90947(9) 0.68023(14) 0.0266(3) Uani 1 1 d . . .
O3B O 0.50946(14) 0.88002(8) 1.18901(13) 0.0220(3) Uani 1 1 d . . .
C6B C 0.31059(16) 0.75821(9) 1.25008(15) 0.0156(3) Uani 1 1 d . . .
C7B C 0.20750(15) 0.72362(9) 1.20217(15) 0.0153(3) Uani 1 1 d . . .
H7B H 0.1887 0.6891 1.2432 0.018 Uiso 1 1 calc R . .
C2B C 0.46128(17) 0.83587(9) 1.25166(16) 0.0178(3) Uani 1 1 d . . .
C1B C 0.35879(15) 0.80643(9) 1.19068(15) 0.0150(3) Uani 1 1 d . . .
C5B C 0.35935(18) 0.74293(10) 1.36389(17) 0.0203(3) Uani 1 1 d . . .
H5B H 0.3258 0.7103 1.4010 0.024 Uiso 1 1 calc R . .
C3B C 0.50490(18) 0.82093(10) 1.36410(18) 0.0208(3) Uani 1 1 d . . .
H3B H 0.5705 0.8428 1.4027 0.025 Uiso 1 1 calc R . .
C4B C 0.4537(2) 0.77390(12) 1.42231(19) 0.0243(4) Uani 1 1 d . . .
C8B C 0.6086(2) 0.91243(12) 1.2430(2) 0.0305(5) Uani 1 1 d . . .
H8B1 H 0.6789 0.8862 1.2598 0.046 Uiso 1 1 calc R . .
H8B2 H 0.5859 0.9294 1.3155 0.046 Uiso 1 1 calc R . .
H8B3 H 0.6299 0.9441 1.1913 0.046 Uiso 1 1 calc R . .
C9B C 0.4973(3) 0.76060(17) 1.5487(2) 0.0397(7) Uani 1 1 d . . .
H9B1 H 0.4654 0.7913 1.5982 0.048 Uiso 1 1 calc R . .
H9B2 H 0.4626 0.7224 1.5701 0.048 Uiso 1 1 calc R . .
C10B C 0.6299(3) 0.75810(19) 1.5729(3) 0.0439(7) Uani 1 1 d . . .
H10B H 0.6728 0.7282 1.5365 0.053 Uiso 1 1 calc R . .
N2B N 0.08240(13) 0.73636(7) 0.88170(13) 0.0135(2) Uani 1 1 d . . .
N1B N 0.13902(13) 0.73566(7) 1.10866(13) 0.0141(2) Uani 1 1 d . . .
C16B C -0.06834(17) 0.65160(9) 0.88675(16) 0.0178(3) Uani 1 1 d . . .
H16C H -0.0548 0.6391 0.8073 0.021 Uiso 1 1 calc R . .
H16D H -0.1387 0.6790 0.8812 0.021 Uiso 1 1 calc R . .
C13B C 0.00925(17) 0.64447(9) 1.13898(16) 0.0174(3) Uani 1 1 d . . .
H13C H 0.0799 0.6175 1.1391 0.021 Uiso 1 1 calc R . .
H13D H -0.0003 0.6554 1.2202 0.021 Uiso 1 1 calc R . .
C15B C -0.0970(2) 0.59772(10) 0.95827(18) 0.0228(4) Uani 1 1 d . . .
H15C H -0.0322 0.5678 0.9536 0.027 Uiso 1 1 calc R . .
H15D H -0.1751 0.5802 0.9250 0.027 Uiso 1 1 calc R . .
C14B C -0.10618(17) 0.61337(10) 1.08571(17) 0.0203(3) Uani 1 1 d . . .
H14C H -0.1775 0.6394 1.0914 0.024 Uiso 1 1 calc R . .
H14D H -0.1189 0.5769 1.1299 0.024 Uiso 1 1 calc R . .
C12B C 0.03239(15) 0.69990(8) 1.06928(15) 0.0141(3) Uani 1 1 d . . .
H12B H -0.0412 0.7257 1.0697 0.017 Uiso 1 1 calc R . .
C17B C 0.04506(15) 0.68322(8) 0.94237(14) 0.0138(3) Uani 1 1 d . . .
H17B H 0.1141 0.6546 0.9435 0.017 Uiso 1 1 calc R . .
C24 C 0.17773(15) 0.83140(8) 0.73344(15) 0.0146(3) Uani 1 1 d . . .
C22 C 0.17773(16) 0.85801(9) 0.52655(16) 0.0176(3) Uani 1 1 d . . .
H22 H 0.2084 0.8820 0.4689 0.021 Uiso 1 1 calc R . .
C25 C 0.04560(16) 0.80206(10) 0.36709(15) 0.0180(3) Uani 1 1 d . . .
H25C H 0.0915 0.8270 0.3165 0.022 Uiso 1 1 calc R . .
H25D H 0.0612 0.7603 0.3484 0.022 Uiso 1 1 calc R . .
C19 C 0.09350(16) 0.78642(8) 0.69695(15) 0.0145(3) Uani 1 1 d . . .
C23 C 0.21861(17) 0.86736(10) 0.64181(17) 0.0181(3) Uani 1 1 d . . .
C20 C 0.05115(16) 0.77923(9) 0.57819(16) 0.0167(3) Uani 1 1 d . . .
H20 H -0.0074 0.7494 0.5571 0.020 Uiso 1 1 calc R . .
C21 C 0.09146(16) 0.81369(9) 0.49261(15) 0.0157(3) Uani 1 1 d . . .
C18 C 0.05250(16) 0.74139(8) 0.77184(15) 0.0150(3) Uani 1 1 d . . .
H18 H -0.0019 0.7126 0.7367 0.018 Uiso 1 1 calc R . .
C27 C -0.1715(2) 0.77299(16) 0.3145(2) 0.0337(5) Uani 1 1 d . . .
H27C H -0.1467 0.7331 0.3093 0.040 Uiso 1 1 calc R . .
H27D H -0.2553 0.7831 0.2998 0.040 Uiso 1 1 calc R . .
C28 C 0.3598(2) 0.94116(13) 0.5942(2) 0.0296(5) Uani 1 1 d . . .
H28D H 0.2993 0.9661 0.5497 0.044 Uiso 1 1 calc R . .
H28E H 0.3944 0.9132 0.5419 0.044 Uiso 1 1 calc R . .
H28F H 0.4251 0.9659 0.6319 0.044 Uiso 1 1 calc R . .
C26 C -0.08882(19) 0.81471(11) 0.34250(18) 0.0233(4) Uani 1 1 d . . .
H26 H -0.1158 0.8543 0.3472 0.028 Uiso 1 1 calc R . .
C1SB C 0.0072(2) 0.95614(11) 0.8893(2) 0.0275(4) Uani 1 1 d . . .
H1S4 H 0.0814 0.9533 0.8496 0.041 Uiso 1 1 calc R . .
H1S5 H 0.0259 0.9762 0.9638 0.041 Uiso 1 1 calc R . .
H1S6 H -0.0549 0.9786 0.8412 0.041 Uiso 1 1 calc R . .
C2SB C -0.18308(19) 0.90614(11) 0.9769(2) 0.0272(4) Uani 1 1 d . . .
H2S1 H -0.1598 0.9300 1.0460 0.041 Uiso 1 1 calc R . .
H2S2 H -0.2276 0.8712 0.9988 0.041 Uiso 1 1 calc R . .
H2S3 H -0.2353 0.9294 0.9206 0.041 Uiso 1 1 calc R . .
C2SA C 0.5132(2) 0.42150(12) 0.0974(2) 0.0302(5) Uani 1 1 d . . .
H2S4 H 0.4875 0.3980 0.0283 0.045 Uiso 1 1 calc R . .
H2S5 H 0.4434 0.4278 0.1420 0.045 Uiso 1 1 calc R . .
H2S6 H 0.5776 0.4005 0.1454 0.045 Uiso 1 1 calc R . .
C11 C 0.6952(3) 0.7966(3) 1.6455(3) 0.0664(15) Uani 1 1 d . . .
H11C H 0.6543 0.8269 1.6830 0.080 Uiso 1 1 calc R . .
H11D H 0.7814 0.7931 1.6584 0.080 Uiso 1 1 calc R . .

loop_
_atom_site_aniso_label
_atom_site_aniso_U_11
_atom_site_aniso_U_22
_atom_site_aniso_U_33
_atom_site_aniso_U_23
_atom_site_aniso_U_13
_atom_site_aniso_U_12
Zn1 0.01637(8) 0.01196(8) 0.01008(8) 0.00029(6) 0.00061(6) -0.00014(6)
Zn1A 0.01713(8) 0.01217(9) 0.01106(8) 0.00071(6) -0.00047(6) 0.00011(6)
O1A 0.0224(6) 0.0228(7) 0.0114(5) 0.0009(5) -0.0009(4) -0.0057(5)
O2A 0.0239(6) 0.0175(6) 0.0126(6) 0.0035(5) -0.0040(4) -0.0035(5)
N1A 0.0180(5) 0.0131(6) 0.0127(6) 0.0013(5) 0.0016(4) -0.0008(4)
N2A 0.0173(5) 0.0132(6) 0.0131(6) 0.0005(5) 0.0000(4) 0.0003(4)
O3A 0.0262(6) 0.0268(8) 0.0152(6) 0.0045(5) 0.0002(5) -0.0103(6)
O4A 0.0275(6) 0.0179(6) 0.0146(6) 0.0018(5) -0.0034(5) -0.0058(5)
C1A 0.0168(6) 0.0191(8) 0.0106(7) 0.0014(6) 0.0000(5) -0.0006(5)
C19A 0.0175(6) 0.0174(7) 0.0117(7) 0.0000(5) 0.0019(5) -0.0006(5)
C18A 0.0181(6) 0.0151(7) 0.0124(7) 0.0022(5) 0.0024(5) 0.0003(5)
C3A 0.0191(7) 0.0275(10) 0.0124(7) 0.0032(7) 0.0014(5) -0.0003(6)
C13A 0.0182(6) 0.0170(7) 0.0175(8) 0.0001(6) 0.0022(6) -0.0023(5)
C16A 0.0228(7) 0.0164(8) 0.0172(8) 0.0027(6) 0.0023(6) -0.0021(6)
C9A 0.0233(7) 0.0337(11) 0.0122(7) 0.0000(8) 0.0022(6) -0.0021(8)
C6A 0.0177(6) 0.0179(7) 0.0113(7) 0.0006(5) 0.0009(5) -0.0018(5)
C17A 0.0165(6) 0.0127(6) 0.0138(7) 0.0004(5) 0.0015(5) 0.0002(5)
C24A 0.0197(6) 0.0140(7) 0.0115(6) 0.0002(5) -0.0007(5) -0.0005(5)
C2A 0.0185(7) 0.0194(8) 0.0124(7) 0.0022(6) 0.0004(5) -0.0007(6)
C28A 0.0286(9) 0.0221(9) 0.0218(9) 0.0012(7) -0.0071(7) -0.0075(7)
C23A 0.0215(7) 0.0154(7) 0.0114(7) -0.0010(5) 0.0000(5) -0.0012(5)
C26A 0.0306(10) 0.0398(14) 0.0186(9) 0.0091(9) -0.0003(7) 0.0069(9)
C4A 0.0201(7) 0.0254(9) 0.0106(7) 0.0010(6) 0.0006(5) -0.0022(6)
C5A 0.0186(7) 0.0250(9) 0.0125(7) -0.0004(6) 0.0000(5) -0.0033(6)
C7A 0.0174(6) 0.0161(7) 0.0145(7) -0.0010(6) -0.0003(5) -0.0013(5)
C22A 0.0213(7) 0.0211(8) 0.0126(7) -0.0005(6) -0.0003(5) -0.0002(6)
C14A 0.0207(7) 0.0217(9) 0.0236(9) 0.0007(7) 0.0035(6) -0.0062(6)
C20A 0.0208(7) 0.0227(8) 0.0116(7) 0.0022(6) 0.0023(5) -0.0009(6)
C12A 0.0158(6) 0.0128(6) 0.0147(7) -0.0005(5) 0.0021(5) 0.0003(5)
C15A 0.0259(8) 0.0161(8) 0.0202(8) 0.0008(6) 0.0053(6) -0.0033(6)
C21A 0.0235(7) 0.0244(9) 0.0090(6) 0.0018(6) 0.0016(5) 0.0003(6)
C8A 0.0331(10) 0.0277(11) 0.0190(9) 0.0023(8) 0.0049(7) -0.0109(8)
C27A 0.0289(10) 0.061(2) 0.0234(10) 0.0131(13) -0.0042(8) -0.0079(12)
C11A 0.0260(9) 0.0473(16) 0.0230(10) -0.0016(10) -0.0019(7) -0.0065(10)
C10A 0.0293(9) 0.0335(12) 0.0179(9) -0.0033(8) -0.0018(7) 0.0043(8)
C25A 0.0259(8) 0.0340(11) 0.0105(7) 0.0031(7) 0.0014(6) -0.0019(8)
O1SA 0.0255(6) 0.0188(7) 0.0234(7) -0.0007(5) 0.0001(5) 0.0083(5)
S1SA 0.0221(2) 0.0147(2) 0.0420(3) -0.0066(2) -0.01045(19) 0.00258(16)
C1SA 0.0180(8) 0.0243(12) 0.097(3) -0.0179(14) 0.0105(12) -0.0036(8)
O1SB 0.0254(6) 0.0204(7) 0.0157(6) -0.0003(5) 0.0009(5) 0.0076(5)
S1SB 0.02306(19) 0.01538(19) 0.0192(2) -0.00179(15) -0.00307(15) 0.00268(15)
O2B 0.0228(6) 0.0197(6) 0.0104(5) 0.0015(5) -0.0011(4) -0.0055(5)
O1B 0.0212(5) 0.0187(6) 0.0122(5) 0.0015(5) -0.0013(4) -0.0031(5)
O4B 0.0310(7) 0.0318(9) 0.0162(7) 0.0059(6) -0.0027(5) -0.0178(7)
O3B 0.0258(6) 0.0221(7) 0.0169(6) 0.0013(5) -0.0031(5) -0.0082(5)
C6B 0.0188(6) 0.0169(7) 0.0110(7) 0.0011(5) 0.0013(5) 0.0020(5)
C7B 0.0175(6) 0.0178(7) 0.0113(7) 0.0007(6) 0.0038(5) 0.0013(5)
C2B 0.0206(7) 0.0189(8) 0.0135(7) 0.0005(6) -0.0004(5) -0.0005(6)
C1B 0.0173(6) 0.0162(7) 0.0113(6) -0.0002(5) 0.0008(5) 0.0012(5)
C5B 0.0239(8) 0.0212(9) 0.0152(8) 0.0029(6) -0.0008(6) -0.0004(6)
C3B 0.0248(8) 0.0205(8) 0.0158(8) 0.0005(6) -0.0052(6) -0.0020(6)
C4B 0.0265(8) 0.0282(11) 0.0169(8) 0.0047(7) -0.0048(6) -0.0020(7)
C8B 0.0342(10) 0.0234(11) 0.0306(12) 0.0068(8) -0.0130(9) -0.0097(8)
C9B 0.0463(14) 0.0488(18) 0.0211(11) 0.0129(11) -0.0111(10) -0.0112(13)
C10B 0.0426(14) 0.055(2) 0.0323(14) 0.0144(14) -0.0050(11) 0.0016(14)
N2B 0.0172(5) 0.0134(6) 0.0102(5) 0.0012(4) 0.0026(4) -0.0011(4)
N1B 0.0175(5) 0.0136(6) 0.0114(6) -0.0001(5) 0.0023(4) 0.0001(4)
C16B 0.0214(7) 0.0194(8) 0.0126(7) 0.0014(6) 0.0016(5) -0.0060(6)
C13B 0.0221(7) 0.0174(8) 0.0132(7) 0.0024(6) 0.0040(6) -0.0012(6)
C15B 0.0320(9) 0.0193(8) 0.0176(8) -0.0009(6) 0.0052(7) -0.0107(7)
C14B 0.0224(7) 0.0219(8) 0.0174(8) 0.0023(6) 0.0055(6) -0.0052(6)
C12B 0.0170(6) 0.0147(6) 0.0110(6) 0.0004(5) 0.0034(5) -0.0001(5)
C17B 0.0176(6) 0.0126(6) 0.0115(6) 0.0010(5) 0.0031(5) -0.0005(5)
C24 0.0171(6) 0.0145(7) 0.0120(7) 0.0018(5) 0.0009(5) -0.0018(5)
C22 0.0192(7) 0.0200(8) 0.0133(7) 0.0046(6) 0.0007(5) -0.0027(6)
C25 0.0232(7) 0.0202(8) 0.0105(6) 0.0003(6) 0.0013(5) 0.0015(7)
C19 0.0182(6) 0.0155(7) 0.0096(6) 0.0009(5) 0.0007(5) -0.0023(5)
C23 0.0196(7) 0.0203(8) 0.0142(7) 0.0036(6) 0.0004(5) -0.0044(6)
C20 0.0207(7) 0.0177(8) 0.0115(7) 0.0010(6) 0.0001(5) -0.0029(6)
C21 0.0182(6) 0.0187(8) 0.0101(6) 0.0012(5) 0.0014(5) 0.0000(5)
C18 0.0188(6) 0.0146(7) 0.0119(7) 0.0002(5) 0.0024(5) -0.0030(5)
C27 0.0258(9) 0.0468(17) 0.0275(11) -0.0084(11) -0.0021(8) -0.0031(10)
C28 0.0312(10) 0.0343(12) 0.0232(10) 0.0079(9) 0.0029(8) -0.0144(9)
C26 0.0246(8) 0.0292(11) 0.0156(8) -0.0036(7) -0.0004(6) 0.0025(7)
C1SB 0.0290(9) 0.0214(10) 0.0300(11) 0.0069(8) -0.0077(8) -0.0038(7)
C2SB 0.0200(8) 0.0238(10) 0.0372(12) -0.0040(9) 0.0000(7) 0.0036(7)
C2SA 0.0352(11) 0.0213(10) 0.0307(12) 0.0030(8) -0.0130(9) 0.0034(8)
C11 0.0521(17) 0.114(4) 0.0290(14) 0.020(2) -0.0164(12) -0.040(2)

loop_
_atom_type_symbol
_atom_type_description
_atom_type_scat_dispersion_real
_atom_type_scat_dispersion_imag
_atom_type_scat_source
C C 0.0033 0.0016 'International Tables Vol C Tables 4.2.6.8 and 6.1.1.4'
H H 0.0000 0.0000 'International Tables Vol C Tables 4.2.6.8 and 6.1.1.4'
N N 0.0061 0.0033 'International Tables Vol C Tables 4.2.6.8 and 6.1.1.4'
O O 0.0106 0.0060 'International Tables Vol C Tables 4.2.6.8 and 6.1.1.4'
Zn Zn 0.2839 1.4301 'International Tables Vol C Tables 4.2.6.8 and 6.1.1.4'
S S 0.1246 0.1234 'International Tables Vol C Tables 4.2.6.8 and 6.1.1.4'

loop_
_geom_angle_atom_site_label_1
_geom_angle_atom_site_label_2
_geom_angle_atom_site_label_3
_geom_angle
_geom_angle_site_symmetry_1
_geom_angle_site_symmetry_3
_geom_angle_publ_flag
O1B Zn1 O2B 96.25(6) . . ?
O1B Zn1 O1SB 108.20(6) . . ?
O2B Zn1 O1SB 96.15(6) . . ?
O1B Zn1 N2B 147.70(6) . . ?
O2B Zn1 N2B 89.55(6) . . ?
O1SB Zn1 N2B 102.69(6) . . ?
O1B Zn1 N1B 88.54(6) . . ?
O2B Zn1 N1B 162.39(6) . . ?
O1SB Zn1 N1B 98.42(6) . . ?
N2B Zn1 N1B 77.67(6) . . ?
O2A Zn1A O1A 96.82(6) . . ?
O2A Zn1A O1SA 99.54(7) . . ?
O1A Zn1A O1SA 106.29(7) . . ?
O2A Zn1A N1A 163.13(6) . . ?
O1A Zn1A N1A 89.52(6) . . ?
O1SA Zn1A N1A 93.60(6) . . ?
O2A Zn1A N2A 88.59(6) . . ?
O1A Zn1A N2A 149.71(6) . . ?
O1SA Zn1A N2A 102.10(6) . . ?
N1A Zn1A N2A 78.29(6) . . ?
C1A O1A Zn1A 128.48(13) . . ?
C24A O2A Zn1A 128.83(12) . . ?
C7A N1A C12A 121.30(15) . . ?
C7A N1A Zn1A 126.93(12) . . ?
C12A N1A Zn1A 111.77(11) . . ?
C18A N2A C17A 120.96(16) . . ?
C18A N2A Zn1A 124.89(13) . . ?
C17A N2A Zn1A 114.07(11) . . ?
C2A O3A C8A 117.23(17) . . ?
C23A O4A C28A 117.18(16) . . ?
O1A C1A C6A 125.92(17) . . ?
O1A C1A C2A 118.94(17) . . ?
C6A C1A C2A 115.13(16) . . ?
C24A C19A C20A 120.89(17) . . ?
C24A C19A C18A 123.19(16) . . ?
C20A C19A C18A 115.80(17) . . ?
N2A C18A C19A 125.62(17) . . ?
C2A C3A C4A 121.62(18) . . ?
C12A C13A C14A 110.27(16) . . ?
C15A C16A C17A 110.15(16) . . ?
C10A C9A C4A 111.98(17) . . ?
C5A C6A C1A 121.53(17) . . ?
C5A C6A C7A 114.68(17) . . ?
C1A C6A C7A 123.79(16) . . ?
N2A C17A C16A 116.25(15) . . ?
N2A C17A C12A 107.57(14) . . ?
C16A C17A C12A 111.15(14) . . ?
O2A C24A C19A 126.05(17) . . ?
O2A C24A C23A 118.20(16) . . ?
C19A C24A C23A 115.71(16) . . ?
O3A C2A C3A 124.09(17) . . ?
O3A C2A C1A 113.99(16) . . ?
C3A C2A C1A 121.91(18) . . ?
O4A C23A C22A 124.26(17) . . ?
O4A C23A C24A 113.66(16) . . ?
C22A C23A C24A 122.08(17) . . ?
C27A C26A C25A 125.0(3) . . ?
C5A C4A C3A 117.73(18) . . ?
C5A C4A C9A 119.61(18) . . ?
C3A C4A C9A 122.67(18) . . ?
C4A C5A C6A 122.06(18) . . ?
N1A C7A C6A 125.18(17) . . ?
C23A C22A C21A 121.15(18) . . ?
C15A C14A C13A 110.43(15) . . ?
C21A C20A C19A 122.34(19) . . ?
N1A C12A C13A 116.36(15) . . ?
N1A C12A C17A 106.20(13) . . ?
C13A C12A C17A 111.64(15) . . ?
C14A C15A C16A 111.95(17) . . ?
C20A C21A C22A 117.79(17) . . ?
C20A C21A C25A 122.31(19) . . ?
C22A C21A C25A 119.88(19) . . ?
C11A C10A C9A 124.2(3) . . ?
C26A C25A C21A 113.21(17) . . ?
S1SA O1SA Zn1A 119.34(9) . . ?
O1SA S1SA C2SA 105.18(11) . . ?
O1SA S1SA C1SA 103.66(15) . . ?
C2SA S1SA C1SA 97.64(14) . . ?
S1SB O1SB Zn1 120.87(9) . . ?
O1SB S1SB C2SB 104.66(11) . . ?
O1SB S1SB C1SB 105.98(10) . . ?
C2SB S1SB C1SB 96.90(12) . . ?
C24 O2B Zn1 127.60(12) . . ?
C1B O1B Zn1 129.95(12) . . ?
C23 O4B C28 117.04(18) . . ?
C2B O3B C8B 117.93(17) . . ?
C5B C6B C1B 120.92(17) . . ?
C5B C6B C7B 115.77(17) . . ?
C1B C6B C7B 123.26(16) . . ?
N1B C7B C6B 125.46(18) . . ?
O3B C2B C3B 124.04(18) . . ?
O3B C2B C1B 113.90(16) . . ?
C3B C2B C1B 122.06(18) . . ?
O1B C1B C6B 125.67(16) . . ?
O1B C1B C2B 118.68(17) . . ?
C6B C1B C2B 115.62(16) . . ?
C4B C5B C6B 122.0(2) . . ?
C2B C3B C4B 121.20(19) . . ?
C5B C4B C3B 118.01(19) . . ?
C5B C4B C9B 121.4(2) . . ?
C3B C4B C9B 120.5(2) . . ?
C10B C9B C4B 113.9(2) . . ?
C11 C10B C9B 123.2(4) . . ?
C18 N2B C17B 119.22(15) . . ?
C18 N2B Zn1 124.43(12) . . ?
C17B N2B Zn1 116.25(11) . . ?
C7B N1B C12B 121.98(16) . . ?
C7B N1B Zn1 126.03(13) . . ?
C12B N1B Zn1 111.69(11) . . ?
C17B C16B C15B 110.61(16) . . ?
C14B C13B C12B 110.00(16) . . ?
C16B C15B C14B 112.04(17) . . ?
C13B C14B C15B 111.31(15) . . ?
N1B C12B C13B 117.55(15) . . ?
N1B C12B C17B 106.71(13) . . ?
C13B C12B C17B 109.80(15) . . ?
N2B C17B C16B 116.01(15) . . ?
N2B C17B C12B 108.14(14) . . ?
C16B C17B C12B 111.74(13) . . ?
O2B C24 C19 125.13(16) . . ?
O2B C24 C23 119.37(17) . . ?
C19 C24 C23 115.49(16) . . ?
C23 C22 C21 121.53(17) . . ?
C26 C25 C21 112.00(15) . . ?
C24 C19 C20 120.99(16) . . ?
C24 C19 C18 124.51(16) . . ?
C20 C19 C18 114.26(16) . . ?
O4B C23 C22 124.29(17) . . ?
O4B C23 C24 113.81(17) . . ?
C22 C23 C24 121.87(18) . . ?
C21 C20 C19 122.55(17) . . ?
C20 C21 C22 117.52(16) . . ?
C20 C21 C25 119.66(17) . . ?
C22 C21 C25 122.80(16) . . ?
N2B C18 C19 126.42(16) . . ?
C27 C26 C25 123.1(2) . . ?

loop_
_geom_bond_atom_site_label_1
_geom_bond_atom_site_label_2
_geom_bond_distance
_geom_bond_site_symmetry_2
_geom_bond_publ_flag
Zn1 O1B 1.9709(14) . ?
Zn1 O2B 2.0229(14) . ?
Zn1 O1SB 2.0573(15) . ?
Zn1 N2B 2.0898(16) . ?
Zn1 N1B 2.1246(15) . ?
Zn1A O2A 1.9675(14) . ?
Zn1A O1A 1.9985(14) . ?
Zn1A O1SA 2.0586(15) . ?
Zn1A N1A 2.0825(16) . ?
Zn1A N2A 2.1273(16) . ?
O1A C1A 1.307(2) . ?
O2A C24A 1.297(2) . ?
N1A C7A 1.291(2) . ?
N1A C12A 1.469(2) . ?
N2A C18A 1.278(2) . ?
N2A C17A 1.472(2) . ?
O3A C2A 1.372(3) . ?
O3A C8A 1.426(3) . ?
O4A C23A 1.368(2) . ?
O4A C28A 1.421(3) . ?
C1A C6A 1.424(3) . ?
C1A C2A 1.444(3) . ?
C19A C24A 1.419(3) . ?
C19A C20A 1.420(3) . ?
C19A C18A 1.453(3) . ?
C3A C2A 1.384(3) . ?
C3A C4A 1.414(3) . ?
C13A C12A 1.517(3) . ?
C13A C14A 1.533(3) . ?
C16A C15A 1.531(3) . ?
C16A C17A 1.536(2) . ?
C9A C10A 1.484(3) . ?
C9A C4A 1.525(3) . ?
C6A C5A 1.414(3) . ?
C6A C7A 1.451(3) . ?
C17A C12A 1.542(2) . ?
C24A C23A 1.444(3) . ?
C23A C22A 1.380(3) . ?
C26A C27A 1.320(4) . ?
C26A C25A 1.493(3) . ?
C4A C5A 1.374(3) . ?
C22A C21A 1.423(3) . ?
C14A C15A 1.523(3) . ?
C20A C21A 1.371(3) . ?
C21A C25A 1.509(3) . ?
C11A C10A 1.336(4) . ?
O1SA S1SA 1.5255(17) . ?
S1SA C2SA 1.770(3) . ?
S1SA C1SA 1.791(3) . ?
O1SB S1SB 1.5281(16) . ?
S1SB C2SB 1.785(2) . ?
S1SB C1SB 1.785(2) . ?
O2B C24 1.307(2) . ?
O1B C1B 1.305(2) . ?
O4B C23 1.373(3) . ?
O4B C28 1.427(3) . ?
O3B C2B 1.375(3) . ?
O3B C8B 1.410(3) . ?
C6B C5B 1.417(3) . ?
C6B C1B 1.424(3) . ?
C6B C7B 1.445(3) . ?
C7B N1B 1.286(2) . ?
C2B C3B 1.385(3) . ?
C2B C1B 1.435(3) . ?
C5B C4B 1.375(3) . ?
C3B C4B 1.410(3) . ?
C4B C9B 1.526(3) . ?
C9B C10B 1.460(4) . ?
C10B C11 1.366(6) . ?
N2B C18 1.288(2) . ?
N2B C17B 1.475(2) . ?
N1B C12B 1.462(2) . ?
C16B C17B 1.526(3) . ?
C16B C15B 1.528(3) . ?
C13B C14B 1.529(3) . ?
C13B C12B 1.530(3) . ?
C15B C14B 1.533(3) . ?
C12B C17B 1.540(2) . ?
C24 C19 1.415(3) . ?
C24 C23 1.447(3) . ?
C22 C23 1.383(3) . ?
C22 C21 1.412(3) . ?
C25 C26 1.507(3) . ?
C25 C21 1.515(3) . ?
C19 C20 1.418(2) . ?
C19 C18 1.443(2) . ?
C20 C21 1.372(3) . ?
C27 C26 1.331(4) . ?

loop_
_geom_torsion_atom_site_label_1
_geom_torsion_atom_site_label_2
_geom_torsion_atom_site_label_3
_geom_torsion_atom_site_label_4
_geom_torsion
_geom_torsion_site_symmetry_1
_geom_torsion_site_symmetry_2
_geom_torsion_site_symmetry_3
_geom_torsion_site_symmetry_4
_geom_torsion_publ_flag
O2A Zn1A O1A C1A -168.66(17) . . . . ?
O1SA Zn1A O1A C1A 89.28(18) . . . . ?
N1A Zn1A O1A C1A -4.33(17) . . . . ?
N2A Zn1A O1A C1A -69.7(2) . . . . ?
O1A Zn1A O2A C24A 167.00(17) . . . . ?
O1SA Zn1A O2A C24A -85.14(17) . . . . ?
N1A Zn1A O2A C24A 55.6(3) . . . . ?
N2A Zn1A O2A C24A 16.90(17) . . . . ?
O2A Zn1A N1A C7A 114.0(2) . . . . ?
O1A Zn1A N1A C7A 1.57(16) . . . . ?
O1SA Zn1A N1A C7A -104.73(16) . . . . ?
N2A Zn1A N1A C7A 153.65(16) . . . . ?
O2A Zn1A N1A C12A -65.7(2) . . . . ?
O1A Zn1A N1A C12A -178.13(12) . . . . ?
O1SA Zn1A N1A C12A 75.57(12) . . . . ?
N2A Zn1A N1A C12A -26.05(11) . . . . ?
O2A Zn1A N2A C18A -16.10(15) . . . . ?
O1A Zn1A N2A C18A -117.26(16) . . . . ?
O1SA Zn1A N2A C18A 83.35(15) . . . . ?
N1A Zn1A N2A C18A 174.57(16) . . . . ?
O2A Zn1A N2A C17A 167.02(12) . . . . ?
O1A Zn1A N2A C17A 65.86(16) . . . . ?
O1SA Zn1A N2A C17A -93.53(12) . . . . ?
N1A Zn1A N2A C17A -2.31(11) . . . . ?
Zn1A O1A C1A C6A 4.3(3) . . . . ?
Zn1A O1A C1A C2A -175.56(14) . . . . ?
C17A N2A C18A C19A -174.17(16) . . . . ?
Zn1A N2A C18A C19A 9.2(3) . . . . ?
C24A C19A C18A N2A 4.1(3) . . . . ?
C20A C19A C18A N2A -179.89(18) . . . . ?
O1A C1A C6A C5A 179.62(19) . . . . ?
C2A C1A C6A C5A -0.5(3) . . . . ?
O1A C1A C6A C7A -0.1(3) . . . . ?
C2A C1A C6A C7A 179.78(17) . . . . ?
C18A N2A C17A C16A -23.6(2) . . . . ?
Zn1A N2A C17A C16A 153.41(12) . . . . ?
C18A N2A C17A C12A -148.92(16) . . . . ?
Zn1A N2A C17A C12A 28.10(15) . . . . ?
C15A C16A C17A N2A -177.67(15) . . . . ?
C15A C16A C17A C12A -54.2(2) . . . . ?
Zn1A O2A C24A C19A -10.5(3) . . . . ?
Zn1A O2A C24A C23A 171.91(13) . . . . ?
C20A C19A C24A O2A 179.99(18) . . . . ?
C18A C19A C24A O2A -4.2(3) . . . . ?
C20A C19A C24A C23A -2.4(3) . . . . ?
C18A C19A C24A C23A 173.41(16) . . . . ?
C8A O3A C2A C3A 0.5(3) . . . . ?
C8A O3A C2A C1A -178.43(19) . . . . ?
C4A C3A C2A O3A 179.6(2) . . . . ?
C4A C3A C2A C1A -1.5(3) . . . . ?
O1A C1A C2A O3A 0.3(3) . . . . ?
C6A C1A C2A O3A -179.59(17) . . . . ?
O1A C1A C2A C3A -178.70(19) . . . . ?
C6A C1A C2A C3A 1.4(3) . . . . ?
C28A O4A C23A C22A -5.0(3) . . . . ?
C28A O4A C23A C24A 174.47(18) . . . . ?
O2A C24A C23A O4A 0.3(2) . . . . ?
C19A C24A C23A O4A -177.55(16) . . . . ?
O2A C24A C23A C22A 179.74(18) . . . . ?
C19A C24A C23A C22A 1.9(3) . . . . ?
C2A C3A C4A C5A 0.6(3) . . . . ?
C2A C3A C4A C9A -179.8(2) . . . . ?
C10A C9A C4A C5A -62.2(3) . . . . ?
C10A C9A C4A C3A 118.2(2) . . . . ?
C3A C4A C5A C6A 0.3(3) . . . . ?
C9A C4A C5A C6A -179.32(19) . . . . ?
C1A C6A C5A C4A -0.3(3) . . . . ?
C7A C6A C5A C4A 179.41(19) . . . . ?
C12A N1A C7A C6A -178.96(17) . . . . ?
Zn1A N1A C7A C6A 1.4(3) . . . . ?
C5A C6A C7A N1A 177.39(18) . . . . ?
C1A C6A C7A N1A -2.9(3) . . . . ?
O4A C23A C22A C21A 179.19(18) . . . . ?
C24A C23A C22A C21A -0.2(3) . . . . ?
C12A C13A C14A C15A 57.3(2) . . . . ?
C24A C19A C20A C21A 1.2(3) . . . . ?
C18A C19A C20A C21A -174.87(18) . . . . ?
C7A N1A C12A C13A -6.7(2) . . . . ?
Zn1A N1A C12A C13A 173.03(12) . . . . ?
C7A N1A C12A C17A -131.63(17) . . . . ?
Zn1A N1A C12A C17A 48.09(15) . . . . ?
C14A C13A C12A N1A -178.80(15) . . . . ?
C14A C13A C12A C17A -56.68(19) . . . . ?
N2A C17A C12A N1A -48.21(17) . . . . ?
C16A C17A C12A N1A -176.53(15) . . . . ?
N2A C17A C12A C13A -176.01(13) . . . . ?
C16A C17A C12A C13A 55.68(19) . . . . ?
C13A C14A C15A C16A -57.6(2) . . . . ?
C17A C16A C15A C14A 55.9(2) . . . . ?
C19A C20A C21A C22A 0.6(3) . . . . ?
C19A C20A C21A C25A -178.22(19) . . . . ?
C23A C22A C21A C20A -1.1(3) . . . . ?
C23A C22A C21A C25A 177.76(19) . . . . ?
C4A C9A C10A C11A 112.0(3) . . . . ?
C27A C26A C25A C21A -114.3(3) . . . . ?
C20A C21A C25A C26A -129.6(2) . . . . ?
C22A C21A C25A C26A 51.6(3) . . . . ?
O2A Zn1A O1SA S1SA -142.45(11) . . . . ?
O1A Zn1A O1SA S1SA -42.39(13) . . . . ?
N1A Zn1A O1SA S1SA 48.16(12) . . . . ?
N2A Zn1A O1SA S1SA 126.95(11) . . . . ?
Zn1A O1SA S1SA C2SA 91.56(14) . . . . ?
Zn1A O1SA S1SA C1SA -166.45(12) . . . . ?
O1B Zn1 O1SB S1SB 136.51(10) . . . . ?
O2B Zn1 O1SB S1SB 37.84(12) . . . . ?
N2B Zn1 O1SB S1SB -53.08(12) . . . . ?
N1B Zn1 O1SB S1SB -132.25(11) . . . . ?
Zn1 O1SB S1SB C2SB 158.69(11) . . . . ?
Zn1 O1SB S1SB C1SB -99.54(13) . . . . ?
O1B Zn1 O2B C24 160.64(16) . . . . ?
O1SB Zn1 O2B C24 -90.23(17) . . . . ?
N2B Zn1 O2B C24 12.49(16) . . . . ?
N1B Zn1 O2B C24 55.5(3) . . . . ?
O2B Zn1 O1B C1B -169.69(17) . . . . ?
O1SB Zn1 O1B C1B 91.71(17) . . . . ?
N2B Zn1 O1B C1B -70.6(2) . . . . ?
N1B Zn1 O1B C1B -6.68(17) . . . . ?
C5B C6B C7B N1B 168.99(18) . . . . ?
C1B C6B C7B N1B -8.4(3) . . . . ?
C8B O3B C2B C3B -0.6(3) . . . . ?
C8B O3B C2B C1B 178.4(2) . . . . ?
Zn1 O1B C1B C6B 10.0(3) . . . . ?
Zn1 O1B C1B C2B -172.11(13) . . . . ?
C5B C6B C1B O1B -179.50(18) . . . . ?
C7B C6B C1B O1B -2.2(3) . . . . ?
C5B C6B C1B C2B 2.5(3) . . . . ?
C7B C6B C1B C2B 179.83(17) . . . . ?
O3B C2B C1B O1B -1.5(3) . . . . ?
C3B C2B C1B O1B 177.55(19) . . . . ?
O3B C2B C1B C6B 176.56(16) . . . . ?
C3B C2B C1B C6B -4.3(3) . . . . ?
C1B C6B C5B C4B 0.6(3) . . . . ?
C7B C6B C5B C4B -176.9(2) . . . . ?
O3B C2B C3B C4B -178.0(2) . . . . ?
C1B C2B C3B C4B 3.0(3) . . . . ?
C6B C5B C4B C3B -2.1(3) . . . . ?
C6B C5B C4B C9B 174.2(2) . . . . ?
C2B C3B C4B C5B 0.3(3) . . . . ?
C2B C3B C4B C9B -176.0(2) . . . . ?
C5B C4B C9B C10B 135.4(3) . . . . ?
C3B C4B C9B C10B -48.4(4) . . . . ?
C4B C9B C10B C11 116.3(4) . . . . ?
O1B Zn1 N2B C18 -117.03(16) . . . . ?
O2B Zn1 N2B C18 -16.01(15) . . . . ?
O1SB Zn1 N2B C18 80.20(15) . . . . ?
N1B Zn1 N2B C18 176.20(15) . . . . ?
O1B Zn1 N2B C17B 66.67(15) . . . . ?
O2B Zn1 N2B C17B 167.70(12) . . . . ?
O1SB Zn1 N2B C17B -96.10(12) . . . . ?
N1B Zn1 N2B C17B -0.10(11) . . . . ?
C6B C7B N1B C12B -176.75(16) . . . . ?
C6B C7B N1B Zn1 10.1(3) . . . . ?
O1B Zn1 N1B C7B -3.11(16) . . . . ?
O2B Zn1 N1B C7B 103.2(2) . . . . ?
O1SB Zn1 N1B C7B -111.29(15) . . . . ?
N2B Zn1 N1B C7B 147.47(16) . . . . ?
O1B Zn1 N1B C12B -176.83(11) . . . . ?
O2B Zn1 N1B C12B -70.6(2) . . . . ?
O1SB Zn1 N1B C12B 74.99(12) . . . . ?
N2B Zn1 N1B C12B -26.26(11) . . . . ?
C17B C16B C15B C14B 53.4(2) . . . . ?
C12B C13B C14B C15B 57.2(2) . . . . ?
C16B C15B C14B C13B -55.0(2) . . . . ?
C7B N1B C12B C13B -4.2(2) . . . . ?
Zn1 N1B C12B C13B 169.84(12) . . . . ?
C7B N1B C12B C17B -127.93(17) . . . . ?
Zn1 N1B C12B C17B 46.09(15) . . . . ?
C14B C13B C12B N1B 179.45(14) . . . . ?
C14B C13B C12B C17B -58.36(19) . . . . ?
C18 N2B C17B C16B -25.7(2) . . . . ?
Zn1 N2B C17B C16B 150.85(12) . . . . ?
C18 N2B C17B C12B -152.06(16) . . . . ?
Zn1 N2B C17B C12B 24.44(16) . . . . ?
C15B C16B C17B N2B -179.78(15) . . . . ?
C15B C16B C17B C12B -55.2(2) . . . . ?
N1B C12B C17B N2B -44.60(18) . . . . ?
C13B C12B C17B N2B -173.02(14) . . . . ?
N1B C12B C17B C16B -173.47(15) . . . . ?
C13B C12B C17B C16B 58.12(19) . . . . ?
Zn1 O2B C24 C19 -4.1(3) . . . . ?
Zn1 O2B C24 C23 176.74(14) . . . . ?
O2B C24 C19 C20 179.11(18) . . . . ?
C23 C24 C19 C20 -1.7(3) . . . . ?
O2B C24 C19 C18 -7.0(3) . . . . ?
C23 C24 C19 C18 172.24(17) . . . . ?
C28 O4B C23 C22 -6.7(3) . . . . ?
C28 O4B C23 C24 171.5(2) . . . . ?
C21 C22 C23 O4B 179.7(2) . . . . ?
C21 C22 C23 C24 1.6(3) . . . . ?
O2B C24 C23 O4B 0.9(3) . . . . ?
C19 C24 C23 O4B -178.39(18) . . . . ?
O2B C24 C23 C22 179.19(19) . . . . ?
C19 C24 C23 C22 -0.1(3) . . . . ?
C24 C19 C20 C21 2.0(3) . . . . ?
C18 C19 C20 C21 -172.46(18) . . . . ?
C19 C20 C21 C22 -0.5(3) . . . . ?
C19 C20 C21 C25 177.80(17) . . . . ?
C23 C22 C21 C20 -1.3(3) . . . . ?
C23 C22 C21 C25 -179.53(19) . . . . ?
C26 C25 C21 C20 66.3(3) . . . . ?
C26 C25 C21 C22 -115.4(2) . . . . ?
C17B N2B C18 C19 -171.95(16) . . . . ?
Zn1 N2B C18 C19 11.9(3) . . . . ?
C24 C19 C18 N2B 2.4(3) . . . . ?
C20 C19 C18 N2B 176.64(18) . . . . ?
C21 C25 C26 C27 -113.3(3) . . . . ?
